data_2102523
loop_
_publ_author_name
'Prof. Clemente Dore Augusto'
'Prof. Marzotto Armando'

_publ_section_title
;
 30 Space-group corrections: two examples of false polymorphism and one
 of incorrect interpretation of the fine details of an IR spectrum
;
_journal_issue 3
_journal_name_full 'Acta Crystallographica Section B'
_journal_page_first 287
_journal_page_last 292
_journal_paper_doi 10.1107/S0108768104006391
_journal_volume 60
_journal_year 2004
_chemical_formula_moiety 'C19 H22 Cl2 Cu N6 O5 S4'
_chemical_formula_sum 'C19 H22 Cl2 Cu N6 O5 S4'
_chemical_formula_weight 677.16
_chemical_name_systematic
;
bis(4-Amin-N-2-thiazolylbenzenesulfonamide-N)-dichloro-methanl-copper(ii)
bis(Sulfathiazole-N)-dichloro-methanl-copper(ii)
;
_space_group_IT_number 15
_symmetry_cell_setting monoclinic
_symmetry_space_group_name_Hall '-I 2ya'
_symmetry_space_group_name_H-M 'I 1 2/a 1'
_atom_sites_solution_hydrogens geom
_atom_sites_solution_primary direct
_atom_sites_solution_secondary difmap
_cell_angle_alpha 90.00
_cell_angle_beta 91.270(10)
_cell_angle_gamma 90.00
_cell_formula_units_Z 4
_cell_length_a 30.123(13)
_cell_length_b 7.564(6)
_cell_length_c 11.044(6)
_cell_measurement_temperature 293(2)
_cell_volume 2516(3)
_computing_structure_refinement 'SHELXL-97 (Sheldrick, 1997)'
_computing_structure_solution 'SHELXS-97 (Sheldrick, 1990)'
_diffrn_ambient_temperature 293(2)
_diffrn_measured_fraction_theta_full 0.708
_diffrn_measured_fraction_theta_max 0.708
_diffrn_radiation_source 'fine-focus sealed tube'
_diffrn_radiation_type MoK\a
_diffrn_radiation_wavelength 0.71073
_diffrn_reflns_av_R_equivalents 0.0686
_diffrn_reflns_av_sigmaI/netI 0.0645
_diffrn_reflns_limit_h_max 35
_diffrn_reflns_limit_h_min -12
_diffrn_reflns_limit_k_max 9
_diffrn_reflns_limit_k_min -8
_diffrn_reflns_limit_l_max 13
_diffrn_reflns_limit_l_min -12
_diffrn_reflns_number 3814
_diffrn_reflns_theta_full 27.63
_diffrn_reflns_theta_max 27.63
_diffrn_reflns_theta_min 3.37
_exptl_absorpt_coefficient_mu 1.457
_exptl_crystal_density_diffrn 1.729
_exptl_crystal_density_method 'nt measured'
_exptl_crystal_F_000 1292
_refine_diff_density_max 0.696
_refine_diff_density_min -0.900
_refine_ls_extinction_method nne
_refine_ls_goodness_of_fit_ref 1.163
_refine_ls_hydrogen_treatment mixed
_refine_ls_matrix_type full
_refine_ls_number_parameters 173
_refine_ls_number_reflns 2078
_refine_ls_number_restraints 0
_refine_ls_restrained_S_all 1.163
_refine_ls_R_factor_all 0.0550
_refine_ls_R_factor_gt 0.0530
_refine_ls_shift/su_max 0.000
_refine_ls_shift/su_mean 0.000
_refine_ls_structure_factor_coef Fsqd
_refine_ls_weighting_details 'calc w=1/[\s^2^(Fo^2^)+(0.0576P)^2^+14.5807P] where P=(Fo^2^+2Fc^2^)/3'
_refine_ls_weighting_scheme calc
_refine_ls_wR_factor_gt 0.1556
_refine_ls_wR_factor_ref 0.1562
_reflns_number_gt 2062
_reflns_number_total 2078
_reflns_threshold_expression >2sigma(I)
_cod_data_source_file bs0022.cif
_cod_data_source_block 15
_cod_depositor_comments
;
The following automatic conversions were performed:

'_symmetry_cell_setting' tag value 'Monclinic' was replaced with
'monoclinic' value.

Automatic conversion script
Id: cif_fix_values 1646 2011-03-28 12:23:43Z adriana 
;
_cod_original_sg_symbol_H-M 'I 2/a'
_cod_database_code 2102523

loop_
_symmetry_equiv_pos_as_xyz
x,y,z
1/2-x,y,-z
-x,-y,-z
1/2+x,-y,z
1/2+x,1/2+y,1/2+z
-x,1/2+y,1/2-z
1/2-x,1/2-y,1/2-z
x,1/2-y,1/2+z

loop_
_atom_site_label
_atom_site_fract_x
_atom_site_fract_y
_atom_site_fract_z
_atom_site_U_iso_or_equiv
_atom_site_adp_type
_atom_site_calc_flag
_atom_site_refinement_flags
_atom_site_occupancy
_atom_site_type_symbol
Cu1 0.2500 0.34015(10) 0.5000 0.0295(3) Uani d S 1 Cu
Cl1 0.28148(4) 0.4227(2) 0.32840(11) 0.0518(4) Uani d . 1 Cl
S1 0.09795(4) 0.99494(16) 0.38474(11) 0.0351(3) Uani d . 1 S
S2 0.02339(5) 0.9338(2) 0.17310(12) 0.0518(4) Uani d . 1 S
O1 0.10452(12) 1.0688(5) 0.2698(4) 0.0517(10) Uani d . 1 O
O2 0.11481(12) 1.0872(5) 0.4873(4) 0.0492(10) Uani d . 1 O
O5 0.2468(3) 0.0425(10) 0.5545(7) 0.0507(19) Uani d P 0.50 O
N1 0.19059(12) 0.3159(5) 0.4140(4) 0.0332(9) Uani d . 1 N
N2 0.04656(12) 0.9685(6) 0.4120(3) 0.0338(9) Uani d . 1 N
N3 -0.02552(13) 0.9384(6) 0.3512(4) 0.0369(9) Uani d . 1 N
C1 0.16547(14) 0.4738(6) 0.4012(4) 0.0294(9) Uani d . 1 C
C2 0.13727(14) 0.5210(7) 0.4913(4) 0.0314(10) Uani d . 1 C
C3 0.11592(14) 0.6786(7) 0.4835(4) 0.0322(10) Uani d . 1 C
C4 0.12186(13) 0.7872(6) 0.3866(4) 0.0294(9) Uani d . 1 C
C5 0.14925(15) 0.7384(7) 0.2949(4) 0.0359(11) Uani d . 1 C
C6 0.17105(16) 0.5807(7) 0.3031(4) 0.0372(11) Uani d . 1 C
C7 0.01734(15) 0.9490(6) 0.3255(4) 0.0317(10) Uani d . 1 C
C8 -0.05359(18) 0.9180(8) 0.2530(5) 0.0457(13) Uani d . 1 C
C9 -0.0326(2) 0.9106(9) 0.1505(5) 0.0529(14) Uani d . 1 C
C19 0.2500 -0.1134(13) 0.5000 0.079(3) Uani d S 1 C

loop_
_atom_site_aniso_label
_atom_site_aniso_U_11
_atom_site_aniso_U_22
_atom_site_aniso_U_33
_atom_site_aniso_U_12
_atom_site_aniso_U_13
_atom_site_aniso_U_23
Cu1 0.0270(4) 0.0269(4) 0.0350(5) 0.000 0.0088(3) 0.000
Cl1 0.0417(7) 0.0806(11) 0.0333(6) -0.0263(7) 0.0097(5) -0.0086(7)
S1 0.0252(6) 0.0342(7) 0.0463(7) -0.0003(4) 0.0104(5) 0.0050(5)
S2 0.0508(8) 0.0694(10) 0.0354(7) 0.0055(7) 0.0079(6) -0.0017(7)
O1 0.042(2) 0.052(2) 0.062(2) 0.0108(17) 0.0236(18) 0.024(2)
O2 0.039(2) 0.040(2) 0.069(3) -0.0082(16) 0.0035(17) -0.012(2)
O5 0.073(5) 0.035(4) 0.043(4) -0.010(4) -0.009(4) 0.004(3)
N1 0.0285(19) 0.0277(19) 0.044(2) 0.0000(15) 0.0053(16) -0.0025(17)
N2 0.0208(18) 0.044(2) 0.036(2) 0.0033(16) 0.0063(15) 0.0026(19)
N3 0.0254(19) 0.041(2) 0.045(2) 0.0028(17) 0.0013(16) -0.003(2)
C1 0.026(2) 0.031(2) 0.032(2) -0.0031(17) 0.0026(17) -0.005(2)
C2 0.025(2) 0.039(3) 0.031(2) -0.0004(18) 0.0044(17) 0.003(2)
C3 0.025(2) 0.042(3) 0.030(2) -0.0014(19) 0.0063(17) 0.001(2)
C4 0.021(2) 0.033(2) 0.034(2) -0.0026(17) 0.0044(17) 0.000(2)
C5 0.031(2) 0.043(3) 0.034(2) -0.001(2) 0.0088(18) 0.004(2)
C6 0.037(3) 0.043(3) 0.033(2) 0.001(2) 0.0120(19) 0.000(2)
C7 0.030(2) 0.029(2) 0.036(2) 0.0046(18) 0.0063(19) 0.003(2)
C8 0.039(3) 0.044(3) 0.053(3) 0.004(2) -0.010(2) -0.006(3)
C9 0.053(3) 0.056(4) 0.049(3) 0.004(3) -0.007(3) -0.005(3)
C19 0.116(9) 0.036(5) 0.084(8) 0.000 -0.006(6) 0.000

loop_
_atom_type_symbol
_atom_type_description
_atom_type_scat_dispersion_real
_atom_type_scat_dispersion_imag
_atom_type_scat_source
C C 0.0033 0.0016 'International Tables Vol C Tables 4.2.6.8 and 6.1.1.4'
Cl Cl 0.1484 0.1585 'International Tables Vol C Tables 4.2.6.8 and 6.1.1.4'
Cu Cu 0.3201 1.2651 'International Tables Vol C Tables 4.2.6.8 and 6.1.1.4'
N N 0.0061 0.0033 'International Tables Vol C Tables 4.2.6.8 and 6.1.1.4'
O O 0.0106 0.0060 'International Tables Vol C Tables 4.2.6.8 and 6.1.1.4'
S S 0.1246 0.1234 'International Tables Vol C Tables 4.2.6.8 and 6.1.1.4'

loop_
_geom_angle_atom_site_label_1
_geom_angle_atom_site_label_2
_geom_angle_atom_site_label_3
_geom_angle_site_symmetry_1
_geom_angle_site_symmetry_3
_geom_angle
N1 Cu1 N1 2_556 . 169.6(2)
N1 Cu1 Cl1 2_556 2_556 90.85(12)
N1 Cu1 Cl1 . 2_556 92.07(12)
N1 Cu1 Cl1 2_556 . 92.07(12)
N1 Cu1 Cl1 . . 90.85(12)
Cl1 Cu1 Cl1 2_556 . 147.45(10)
N1 Cu1 O5 2_556 2_556 89.5(2)
N1 Cu1 O5 . 2_556 80.4(2)
Cl1 Cu1 O5 2_556 2_556 120.7(2)
Cl1 Cu1 O5 . 2_556 91.7(2)
N1 Cu1 O5 2_556 . 80.4(2)
N1 Cu1 O5 . . 89.5(2)
Cl1 Cu1 O5 2_556 . 91.7(2)
Cl1 Cu1 O5 . . 120.7(2)
O5 Cu1 O5 2_556 . 30.4(4)
O1 S1 O2 . . 118.2(3)
O1 S1 N2 . . 112.1(2)
O2 S1 N2 . . 104.1(2)
O1 S1 C4 . . 107.8(2)
O2 S1 C4 . . 107.3(2)
N2 S1 C4 . . 106.8(2)
C7 S2 C9 . . 91.4(3)
O5 O5 C19 2_556 . 62.6(4)
O5 O5 Cu1 2_556 . 74.81(19)
C19 O5 Cu1 . . 137.4(5)
C1 N1 Cu1 . . 115.9(3)
C7 N2 S1 . . 121.5(3)
C7 N3 C8 . . 115.1(4)
C6 C1 C2 . . 120.7(4)
C6 C1 N1 . . 120.2(4)
C2 C1 N1 . . 119.0(4)
C3 C2 C1 . . 118.9(4)
C2 C3 C4 . . 120.6(4)
C3 C4 C5 . . 120.6(4)
C3 C4 S1 . . 119.6(3)
C5 C4 S1 . . 119.6(4)
C6 C5 C4 . . 118.9(5)
C5 C6 C1 . . 120.2(4)
N2 C7 N3 . . 119.9(4)
N2 C7 S2 . . 130.7(4)
N3 C7 S2 . . 109.4(4)
C9 C8 N3 . . 112.9(5)
C8 C9 S2 . . 111.2(4)
O5 C19 O5 2_556 . 54.8(8)

loop_
_geom_bond_atom_site_label_1
_geom_bond_atom_site_label_2
_geom_bond_site_symmetry_2
_geom_bond_distance
Cu1 N1 2_556 2.016(4)
Cu1 N1 . 2.016(4)
Cu1 Cl1 2_556 2.2270(15)
Cu1 Cl1 . 2.2270(15)
Cu1 O5 2_556 2.333(8)
Cu1 O5 . 2.333(8)
S1 O1 . 1.404(4)
S1 O2 . 1.415(4)
S1 N2 . 1.596(4)
S1 C4 . 1.729(5)
S2 C7 . 1.701(5)
S2 C9 . 1.710(6)
O5 O5 2_556 1.223(15)
O5 C19 . 1.329(12)
N1 C1 . 1.419(6)
N2 C7 . 1.293(6)
N3 C7 . 1.330(6)
N3 C8 . 1.368(7)
C1 C6 . 1.365(7)
C1 C2 . 1.370(6)
C2 C3 . 1.356(7)
C3 C4 . 1.365(6)
C4 C5 . 1.371(6)
C5 C6 . 1.364(7)
C8 C9 . 1.310(9)
C19 O5 2_556 1.329(12)

loop_
_geom_torsion_atom_site_label_1
_geom_torsion_atom_site_label_2
_geom_torsion_atom_site_label_3
_geom_torsion_atom_site_label_4
_geom_torsion_site_symmetry_1
_geom_torsion_site_symmetry_4
_geom_torsion
N1 Cu1 O5 O5 2_556 2_556 -105.9(8)
N1 Cu1 O5 O5 . 2_556 71.5(8)
Cl1 Cu1 O5 O5 2_556 2_556 163.6(8)
Cl1 Cu1 O5 O5 . 2_556 -19.2(9)
N1 Cu1 O5 C19 2_556 . -105.9(8)
N1 Cu1 O5 C19 . . 71.5(8)
Cl1 Cu1 O5 C19 2_556 . 163.6(8)
Cl1 Cu1 O5 C19 . . -19.2(9)
O5 Cu1 O5 C19 2_556 . 0.000(2)
N1 Cu1 N1 C1 2_556 . 169.6(3)
Cl1 Cu1 N1 C1 2_556 . 63.4(3)
Cl1 Cu1 N1 C1 . . -84.2(3)
O5 Cu1 N1 C1 2_556 . -175.8(4)
O5 Cu1 N1 C1 . . 155.1(4)
O1 S1 N2 C7 . . 25.7(5)
O2 S1 N2 C7 . . 154.6(4)
C4 S1 N2 C7 . . -92.1(4)
Cu1 N1 C1 C6 . . 88.3(5)
Cu1 N1 C1 C2 . . -88.6(4)
C6 C1 C2 C3 . . -1.9(7)
N1 C1 C2 C3 . . 174.9(4)
C1 C2 C3 C4 . . 1.0(7)
C2 C3 C4 C5 . . 0.5(7)
C2 C3 C4 S1 . . -174.6(4)
O1 S1 C4 C3 . . -172.8(4)
O2 S1 C4 C3 . . 59.0(4)
N2 S1 C4 C3 . . -52.1(4)
O1 S1 C4 C5 . . 12.0(5)
O2 S1 C4 C5 . . -116.2(4)
N2 S1 C4 C5 . . 132.7(4)
C3 C4 C5 C6 . . -1.1(7)
S1 C4 C5 C6 . . 174.1(4)
C4 C5 C6 C1 . . 0.1(8)
C2 C1 C6 C5 . . 1.4(7)
N1 C1 C6 C5 . . -175.4(4)
S1 N2 C7 N3 . . -175.8(4)
S1 N2 C7 S2 . . 3.9(7)
C8 N3 C7 N2 . . 180.0(5)
C8 N3 C7 S2 . . 0.2(6)
C9 S2 C7 N2 . . 179.5(5)
C9 S2 C7 N3 . . -0.8(4)
C7 N3 C8 C9 . . 0.7(7)
N3 C8 C9 S2 . . -1.3(7)
C7 S2 C9 C8 . . 1.2(5)
Cu1 O5 C19 O5 . 2_556 0.000(2)
